data_2105783
loop_
_publ_author_name
'Madusanka, Nadeesh'
'Eddleston, Mark D.'
'Arhangelskis, Mihails'
'Jones, William'

_publ_section_title
;
 Polymorphs, hydrates and solvates of a co-crystal of caffeine with
 anthranilic acid
;
_journal_issue 1
_journal_name_full 'Acta Crystallographica Section B'
_journal_page_first 72
_journal_page_last 80
_journal_paper_doi 10.1107/S2052520613033167
_journal_volume 70
_journal_year 2014
_chemical_formula_moiety '2(C8 H10 N4 O2), 2(C7 H7 N O2), C6 H5 Br'
_chemical_formula_structural '2(C8 H10 N4 O2), 2(C7 H7 N O2), C6 H5 Br'
_chemical_formula_sum 'C36 H39 Br N10 O8'
_chemical_formula_weight 819.67
_chemical_name_common 'caffeine:anthranilic acid hemibromobenzene'
_space_group_crystal_system triclinic
_space_group_IT_number 2
_space_group_name_Hall '-P 1'
_space_group_name_H-M_alt 'P -1'
_symmetry_space_group_name_Hall '-P 1'
_symmetry_space_group_name_H-M 'P -1'
_cell_angle_alpha 68.991(4)
_cell_angle_beta 80.215(5)
_cell_angle_gamma 64.007(4)
_cell_formula_units_Z 2
_cell_length_a 12.569(3)
_cell_length_b 13.409(3)
_cell_length_c 13.269(3)
_cell_measurement_temperature 293
_cell_volume 1876.3(8)
_computing_cell_refinement
;
DASH 3.3 (David et al., 2006) and DICVOL 06 (Boultif & Louer, 2004)
;
_computing_data_collection 'X'Pert Data Collector (Panalytical, 2010)'
_computing_structure_refinement 'TOPAS Academic'
_computing_structure_solution 'TOPAS Academic (Coelho, 2007)'
_diffrn_ambient_temperature 293
_diffrn_detector_type X'Celerator
_diffrn_measurement_device_type 'Panalytical X'pert Powder'
_diffrn_radiation_monochromator none
_diffrn_radiation_type 'Cu K\a'
_diffrn_radiation_wavelength 1.5418
_diffrn_source 'sealed X-ray tube'
_diffrn_source_target Cu
_exptl_absorpt_coefficient_mu 2.049
_exptl_crystal_density_diffrn 1.451
_exptl_crystal_density_method 'not measured'
_exptl_crystal_F_000 848
_pd_block_diffractogram_id caf_aa_bromobenzene
_pd_char_colour white
_pd_meas_2theta_range_inc 0.0167
_pd_meas_2theta_range_max 49.992
_pd_meas_2theta_range_min 5.005
_pd_meas_number_of_points 2693
_pd_meas_scan_method cont
_pd_proc_ls_background_function 'Chebyshev polynomial'
_pd_proc_ls_pref_orient_corr 'spherical harmonics'
_pd_proc_ls_profile_function pseudo-Voigt
_pd_proc_ls_prof_R_factor 0.046
_pd_proc_ls_prof_wR_expected 0.040
_pd_proc_ls_prof_wR_factor 0.059
_pd_spec_mounting 'glass slide'
_pd_spec_mount_mode reflection
_pd_spec_shape 'flat sheet'
_pd_spec_size_axial 14
_pd_spec_size_equat 10
_pd_spec_size_thick 0.5
_refine_ls_goodness_of_fit_all 1.470
_refine_ls_number_constraints 0
_refine_ls_number_parameters 323
_refine_ls_number_restraints 255
_refine_ls_R_I_factor 0.016
_refine_ls_weighting_scheme calc
_cod_data_source_file bi5010sup1.cif
_cod_data_source_block Bromobenzene_Hemisolvate
_cod_database_code 2105783
_cod_database_fobs_code 2105783
_publcif_datablock.id {c44ac2f4-555d-4dbe-9b4f-145d4dfd1a7b}

loop_
_symmetry_equiv_pos_as_xyz
'-x, -y, -z'
'x, y, z'

loop_
_atom_site_label
_atom_site_type_symbol
_atom_site_fract_x
_atom_site_fract_y
_atom_site_fract_z
_atom_site_occupancy
_atom_site_B_iso_or_equiv
_atom_site_U_iso_or_equiv
C1 C 0.4019(7) 0.6024(6) 0.3553(8) 1 2.1(2) 0.027
C2 C 0.3028(7) 0.5886(6) 0.4165(7) 1 2.1(2) 0.027
C3 C 0.4891(7) 0.5221(6) 0.3112(7) 1 2.1(2) 0.027
Br4 Br 0.4195(5) 0.7470(5) 0.3209(5) 1 2.1(2) 0.027
C5 C 0.2910(7) 0.4834(5) 0.4376(7) 1 2.1(2) 0.027
H6 H 0.246(3) 0.648(3) 0.441(3) 1 2.5(3) 0.032
C7 C 0.4817(7) 0.4195(5) 0.3297(7) 1 2.1(2) 0.027
H8 H 0.549(3) 0.538(3) 0.267(3) 1 2.5(3) 0.032
C9 C 0.3890(7) 0.3930(6) 0.3965(8) 1 2.1(2) 0.027
H10 H 0.228(3) 0.470(3) 0.482(3) 1 2.5(3) 0.032
H11 H 0.539(3) 0.368(3) 0.297(2) 1 2.5(3) 0.032
H12 H 0.392(3) 0.315(2) 0.410(2) 1 2.5(3) 0.032
C13 C 0.4179(7) 0.1773(6) 0.1736(6) 1 2.1(2) 0.027
C14 C 0.3708(8) 0.1145(6) 0.2730(6) 1 2.1(2) 0.027
C15 C 0.4621(8) 0.2567(6) 0.1728(6) 1 2.1(2) 0.027
C16 C 0.4171(7) 0.1576(6) 0.0746(5) 1 2.1(2) 0.027
O17 O 0.3814(12) 0.1260(7) 0.3652(7) 1 2.1(2) 0.027
O18 O 0.3287(11) 0.0424(9) 0.2753(11) 1 2.1(2) 0.027
C19 C 0.5025(9) 0.3192(6) 0.0774(5) 1 2.1(2) 0.027
H20 H 0.462(3) 0.267(3) 0.242(3) 1 2.5(3) 0.032
C21 C 0.4639(7) 0.2243(6) -0.0234(5) 1 2.1(2) 0.027
N22 N 0.3677(7) 0.0804(5) 0.0760(5) 1 2.1(2) 0.027
H23 H 0.357(3) 0.071(3) 0.420(3) 1 2.5(3) 0.032
C24 C 0.5059(8) 0.2995(5) -0.0188(6) 1 2.1(2) 0.027
H25 H 0.524(3) 0.379(3) 0.078(3) 1 2.5(3) 0.032
H26 H 0.454(3) 0.226(3) -0.092(2) 1 2.5(3) 0.032
H27 H 0.344(3) 0.038(3) 0.146(3) 1 2.5(3) 0.032
H28 H 0.373(3) 0.056(3) 0.012(3) 1 2.5(3) 0.032
H29 H 0.522(3) 0.349(3) -0.085(2) 1 2.5(3) 0.032
C30 C 0.0154(6) 0.2085(6) 0.5688(5) 1 2.1(2) 0.027
C31 C 0.0651(8) 0.2638(6) 0.4715(6) 1 2.1(2) 0.027
C32 C -0.0228(8) 0.1240(6) 0.5721(5) 1 2.1(2) 0.027
C33 C 0.0083(8) 0.2337(6) 0.6625(5) 1 2.1(2) 0.027
O34 O 0.0524(9) 0.2392(7) 0.3903(7) 1 2.1(2) 0.027
O35 O 0.0943(14) 0.3467(9) 0.4537(12) 1 2.1(2) 0.027
C36 C -0.0638(9) 0.0626(6) 0.6624(6) 1 2.1(2) 0.027
H37 H -0.024(3) 0.113(2) 0.509(3) 1 2.5(3) 0.032
C38 C -0.0354(8) 0.1739(6) 0.7574(6) 1 2.1(2) 0.027
N39 N 0.0439(8) 0.3116(6) 0.6711(5) 1 2.1(2) 0.027
H40 H 0.063(3) 0.295(3) 0.330(3) 1 2.5(3) 0.032
C41 C -0.0690(8) 0.0870(6) 0.7593(5) 1 2.1(2) 0.027
H42 H -0.087(3) 0.005(3) 0.658(3) 1 2.5(3) 0.032
H43 H -0.037(3) 0.193(3) 0.821(3) 1 2.5(3) 0.032
H44 H 0.082(3) 0.349(3) 0.608(3) 1 2.5(3) 0.032
H45 H 0.047(3) 0.313(3) 0.743(3) 1 2.5(3) 0.032
H46 H -0.092(3) 0.044(3) 0.827(3) 1 2.5(3) 0.032
C47 C 0.7519(7) 0.0901(5) 0.2878(6) 1 2.1(2) 0.027
C48 C 0.7031(8) 0.0108(6) 0.3469(6) 1 2.1(2) 0.027
C49 C 0.7831(7) 0.1059(6) 0.1762(6) 1 2.1(2) 0.027
N50 N 0.7608(8) 0.1415(6) 0.3608(6) 1 2.1(2) 0.027
N51 N 0.6773(7) -0.0594(6) 0.3067(5) 1 2.1(2) 0.027
N52 N 0.6895(9) 0.0082(7) 0.4510(7) 1 2.1(2) 0.027
N53 N 0.7540(7) 0.0347(6) 0.1336(6) 1 2.1(2) 0.027
O54 O 0.8299(12) 0.1732(10) 0.1196(11) 1 2.1(2) 0.027
C55 C 0.7232(8) 0.0891(6) 0.4537(6) 1 2.1(2) 0.027
C56 C 0.8045(6) 0.2353(5) 0.3486(5) 1 2.1(2) 0.027
C57 C 0.6974(8) -0.0449(6) 0.1972(6) 1 2.1(2) 0.027
C58 C 0.6285(6) -0.1474(5) 0.3786(6) 1 2.1(2) 0.027
C59 C 0.7916(5) 0.0407(5) 0.0174(5) 1 2.1(2) 0.027
H60 H 0.716(3) 0.111(3) 0.516(2) 1 2.5(3) 0.032
H61 H 0.804(2) 0.283(3) 0.273(2) 1 2.5(3) 0.032
H62 H 0.884(3) 0.202(3) 0.378(3) 1 2.5(3) 0.032
H63 H 0.753(3) 0.281(3) 0.392(2) 1 2.5(3) 0.032
O64 O 0.6688(13) -0.1027(9) 0.1590(9) 1 2.1(2) 0.027
H65 H 0.547(3) -0.114(3) 0.374(3) 1 2.5(3) 0.032
H66 H 0.644(3) -0.168(3) 0.451(2) 1 2.5(3) 0.032
H67 H 0.660(3) -0.215(3) 0.357(3) 1 2.5(3) 0.032
H68 H 0.861(3) -0.031(3) 0.020(3) 1 2.5(3) 0.032
H69 H 0.811(3) 0.107(3) -0.017(3) 1 2.5(3) 0.032
H70 H 0.730(3) 0.051(3) -0.025(3) 1 2.5(3) 0.032
C71 C 0.8168(6) 0.5375(5) -0.0383(6) 1 2.1(2) 0.027
C72 C 0.8710(7) 0.6153(6) -0.0957(5) 1 2.1(2) 0.027
C73 C 0.7953(7) 0.5165(6) 0.0767(6) 1 2.1(2) 0.027
N74 N 0.7959(7) 0.4969(6) -0.1172(6) 1 2.1(2) 0.027
N75 N 0.9034(7) 0.6787(6) -0.0502(6) 1 2.1(2) 0.027
N76 N 0.8842(9) 0.6209(8) -0.2007(7) 1 2.1(2) 0.027
N77 N 0.8311(7) 0.5839(6) 0.1223(6) 1 2.1(2) 0.027
O78 O 0.7515(11) 0.4492(9) 0.1345(11) 1 2.1(2) 0.027
C79 C 0.8354(7) 0.5542(6) -0.2122(6) 1 2.1(2) 0.027
C80 C 0.7470(6) 0.4080(5) -0.1077(5) 1 2.1(2) 0.027
C81 C 0.8877(7) 0.6623(6) 0.0615(6) 1 2.1(2) 0.027
C82 C 0.9637(6) 0.7585(5) -0.1163(5) 1 2.1(2) 0.027
C83 C 0.8127(6) 0.5685(5) 0.2394(6) 1 2.1(2) 0.027
H84 H 0.835(3) 0.544(3) -0.282(3) 1 2.5(3) 0.032
H85 H 0.754(3) 0.355(3) -0.036(3) 1 2.5(3) 0.032
H86 H 0.668(3) 0.446(3) -0.124(3) 1 2.5(3) 0.032
H87 H 0.786(3) 0.366(3) -0.161(3) 1 2.5(3) 0.032
O88 O 0.9281(12) 0.7118(10) 0.1022(9) 1 2.1(2) 0.027
H89 H 1.046(3) 0.723(3) -0.100(3) 1 2.5(3) 0.032
H90 H 0.960(3) 0.772(3) -0.195(3) 1 2.5(3) 0.032
H91 H 0.930(3) 0.832(3) -0.098(2) 1 2.5(3) 0.032
H92 H 0.741(3) 0.628(3) 0.251(2) 1 2.5(3) 0.032
H93 H 0.811(3) 0.494(3) 0.275(3) 1 2.5(3) 0.032
H94 H 0.874(3) 0.573(2) 0.268(2) 1 2.5(3) 0.032

loop_
_geom_angle_atom_site_label_1
_geom_angle_atom_site_label_2
_geom_angle_atom_site_label_3
_geom_angle
C2 C1 C3 125.9(8)
C2 C1 Br4 119.9(6)
C3 C1 Br4 114.2(7)
C1 C2 C5 118.4(7)
C1 C2 H6 121(3)
C5 C2 H6 120(3)
C1 C3 C7 117.8(8)
C1 C3 H8 122(2)
C7 C3 H8 120(2)
C2 C5 C9 116.0(7)
C2 C5 H10 120(2)
C9 C5 H10 124(2)
C3 C7 C9 121.1(7)
C3 C7 H11 117(3)
C9 C7 H11 122(3)
C5 C9 C7 120.5(7)
C5 C9 H12 123(2)
C7 C9 H12 117(2)
C14 C13 C15 121.9(8)
C14 C13 C16 119.2(9)
C15 C13 C16 118.9(7)
C13 C14 O17 118(1)
C13 C14 O18 123(1)
O17 C14 O18 118(1)
C13 C15 C19 121.5(8)
C13 C15 H20 116(2)
C19 C15 H20 122(2)
C13 C16 C21 117.0(9)
C13 C16 N22 118.2(7)
C21 C16 N22 124.8(8)
C14 O17 H23 106(3)
C15 C19 C24 120.7(9)
C15 C19 H25 120(2)
C24 C19 H25 120(2)
C16 C21 C24 121.2(8)
C16 C21 H26 122(3)
C24 C21 H26 117(2)
C16 N22 H27 117(3)
C16 N22 H28 122(3)
H27 N22 H28 120(4)
C19 C24 C21 120.5(8)
C19 C24 H29 120(3)
C21 C24 H29 119(3)
C31 C30 C32 120.5(8)
C31 C30 C33 121.1(9)
C32 C30 C33 118.3(7)
C30 C31 O34 112.1(10)
C30 C31 O35 127.7(10)
O34 C31 O35 118.3(10)
C30 C32 C36 124.1(8)
C30 C32 H37 119(3)
C36 C32 H37 118(3)
C30 C33 C38 119.6(9)
C30 C33 N39 124.5(7)
C38 C33 N39 115.9(8)
C31 O34 H40 106(3)
C32 C36 C41 117.5(9)
C32 C36 H42 119(2)
C41 C36 H42 123(2)
C33 C38 C41 120.8(8)
C33 C38 H43 117(2)
C41 C38 H43 122(2)
C33 N39 H44 118(3)
C33 N39 H45 118(2)
H44 N39 H45 123(4)
C36 C41 C38 119.6(7)
C36 C41 H46 122(3)
C38 C41 H46 118(3)
C48 C47 C49 121.4(9)
C48 C47 N50 106.0(7)
C49 C47 N50 132.6(8)
C47 C48 N51 125.8(7)
C47 C48 N52 108.9(9)
N51 C48 N52 125.2(8)
C47 C49 N53 112.9(8)
C47 C49 O54 124.6(12)
N53 C49 O54 122.5(10)
C47 N50 C55 105.2(8)
C47 N50 C56 133.2(6)
C55 N50 C56 121.6(8)
C48 N51 C57 117.1(8)
C48 N51 C58 122.0(7)
C57 N51 C58 120.9(9)
C48 N52 C55 105.6(8)
C49 N53 C57 124.3(7)
C49 N53 C59 116.2(7)
C57 N53 C59 119.5(8)
N50 C55 N52 114.2(9)
N50 C55 H60 122(2)
N52 C55 H60 124(2)
N50 C56 H61 111(3)
N50 C56 H62 112(2)
N50 C56 H63 106(2)
H61 C56 H62 109(3)
H61 C56 H63 111(2)
H62 C56 H63 106(3)
N51 C57 N53 118.2(9)
N51 C57 O64 117.8(9)
N53 C57 O64 123.9(9)
N51 C58 H65 110(2)
N51 C58 H66 112(3)
N51 C58 H67 111(2)
H65 C58 H66 106(3)
H65 C58 H67 109(4)
H66 C58 H67 110(3)
N53 C59 H68 107(2)
N53 C59 H69 109(2)
N53 C59 H70 113(2)
H68 C59 H69 110(3)
H68 C59 H70 111(3)
H69 C59 H70 107(3)
C72 C71 C73 118.8(8)
C72 C71 N74 105.9(6)
C73 C71 N74 135.3(8)
C71 C72 N75 125.1(7)
C71 C72 N76 109.1(9)
N75 C72 N76 125.8(8)
C71 C73 N77 114.8(7)
C71 C73 O78 125(1)
N77 C73 O78 121(1)
C71 N74 C79 104.5(8)
C71 N74 C80 132.5(6)
C79 N74 C80 123.0(8)
C72 N75 C81 120.1(8)
C72 N75 C82 122.1(6)
C81 N75 C82 117.6(9)
C72 N76 C79 107.3(8)
C73 N77 C81 125.1(7)
C73 N77 C83 119.0(7)
C81 N77 C83 115.8(8)
N74 C79 N76 113.1(8)
N74 C79 H84 124(2)
N76 C79 H84 122(2)
N74 C80 H85 111(3)
N74 C80 H86 110(3)
N74 C80 H87 111(2)
H85 C80 H86 107(3)
H85 C80 H87 112(3)
H86 C80 H87 107(3)
N75 C81 N77 115.9(9)
N75 C81 O88 118.8(9)
N77 C81 O88 125.2(8)
N75 C82 H89 111(2)
N75 C82 H90 111(2)
N75 C82 H91 110(2)
H89 C82 H90 106(3)
H89 C82 H91 106(3)
H90 C82 H91 114(2)
N77 C83 H92 110(2)
N77 C83 H93 108(2)
N77 C83 H94 112(2)
H92 C83 H93 110(3)
H92 C83 H94 108(3)
H93 C83 H94 109(3)

loop_
_geom_bond_atom_site_label_1
_geom_bond_atom_site_label_2
_geom_bond_distance
C1 C2 1.413(12)
C1 C3 1.379(11)
C1 Br4 1.930(11)
C2 C5 1.406(11)
C2 H6 0.93(4)
C3 C7 1.351(11)
C3 H8 0.92(4)
C5 C9 1.491(10)
C5 H10 0.95(3)
C7 C9 1.433(11)
C7 H11 0.93(3)
C9 H12 0.99(3)
C13 C14 1.475(10)
C13 C15 1.396(14)
C13 C16 1.432(11)
C14 O17 1.321(14)
C14 O18 1.279(19)
C15 C19 1.400(10)
C15 H20 0.97(4)
C16 C21 1.484(10)
C16 N22 1.415(14)
O17 H23 0.95(4)
C19 C24 1.383(11)
C19 H25 0.95(5)
C21 C24 1.349(14)
C21 H26 0.94(4)
N22 H27 0.98(3)
N22 H28 0.99(4)
C24 H29 0.95(3)
C30 C31 1.433(10)
C30 C32 1.396(13)
C30 C33 1.379(11)
C31 O34 1.286(15)
C31 O35 1.253(18)
C32 C36 1.354(10)
C32 H37 0.90(4)
C33 C38 1.400(10)
C33 N39 1.349(14)
O34 H40 0.92(3)
C36 C41 1.421(11)
C36 H42 0.95(5)
C38 C41 1.394(14)
C38 H43 0.96(4)
N39 H44 0.98(3)
N39 H45 0.96(4)
C41 H46 0.95(3)
C47 C48 1.391(12)
C47 C49 1.428(10)
C47 N50 1.418(13)
C48 N51 1.400(14)
C48 N52 1.353(12)
C49 N53 1.459(14)
C49 O54 1.246(17)
N50 C55 1.308(10)
N50 C56 1.528(12)
N51 C57 1.388(10)
N51 C58 1.518(11)
N52 C55 1.340(16)
N53 C57 1.474(12)
N53 C59 1.518(9)
C55 H60 0.95(4)
C56 H61 0.98(3)
C56 H62 0.98(4)
C56 H63 0.96(3)
C57 O64 1.256(19)
C58 H65 0.93(3)
C58 H66 0.93(3)
C58 H67 0.95(4)
C59 H68 0.96(3)
C59 H69 0.96(4)
C59 H70 0.97(4)
C71 C72 1.417(11)
C71 C73 1.448(10)
C71 N74 1.446(13)
C72 N75 1.417(14)
C72 N76 1.354(12)
C73 N77 1.492(14)
C73 O78 1.225(15)
N74 C79 1.361(10)
N74 C80 1.524(12)
N75 C81 1.410(10)
N75 C82 1.516(11)
N76 C79 1.346(16)
N77 C81 1.455(12)
N77 C83 1.483(10)
C79 H84 0.99(4)
C80 H85 0.95(3)
C80 H86 0.92(3)
C80 H87 0.99(4)
C81 O88 1.277(19)
C82 H89 0.96(3)
C82 H90 1.00(4)
C82 H91 0.99(3)
C83 H92 0.94(3)
C83 H93 0.95(3)
C83 H94 0.94(4)
